data_4122196
loop_
_publ_author_name
'Schmidt, Anna-Corina'
'Heinemann, Frank W.'
'Lukens, Jr, Wayne W'
'Meyer, Karsten'

_publ_section_title
;
 Molecular and Electronic Structure of Dinuclear Uranium Bis-\m-Oxo
 Complexes with Diamond Core Structural Motifs.
;
_journal_issue 34
_journal_name_full 'Journal of the American Chemical Society'
_journal_page_first 11980
_journal_paper_doi 10.1021/ja504528n
_journal_volume 136
_journal_year 2014
_chemical_formula_moiety 'C17 H15 F6 N3 O11 S2 U'
_chemical_formula_sum 'C17 H15 F6 N3 O11 S2 U'
_chemical_formula_weight 853.47
_chemical_name_systematic
; 
 ? 
;
_space_group_IT_number 14
_symmetry_cell_setting monoclinic
_symmetry_space_group_name_Hall '-P 2yn'
_symmetry_space_group_name_H-M 'P 1 21/n 1'
_atom_sites_solution_hydrogens geom
_atom_sites_solution_primary direct
_atom_sites_solution_secondary difmap
_audit_creation_method SHELXL-97
_cell_angle_alpha 90.00
_cell_angle_beta 94.217(2)
_cell_angle_gamma 90.00
_cell_formula_units_Z 4
_cell_length_a 7.7409(7)
_cell_length_b 13.7132(13)
_cell_length_c 24.015(2)
_cell_measurement_reflns_used 9823
_cell_measurement_temperature 100(2)
_cell_measurement_theta_max 28.68
_cell_measurement_theta_min 2.95
_cell_volume 2542.4(4)
_computing_cell_refinement 'Bruker SAINT'
_computing_data_collection 'Bruker APEX2'
_computing_data_reduction 'Bruker SAINT'
_computing_molecular_graphics 'SHELXTL 6.12 (Bruker AXS, 2002)'
_computing_publication_material 'SHELXTL 6.12 (Bruker AXS, 2002)'
_computing_structure_refinement 'SHELXTL 6.12 (Bruker AXS, 2002)'
_computing_structure_solution 'SHELXTL 6.12 (Bruker AXS, 2002)'
_diffrn_ambient_temperature 100(2)
_diffrn_detector_area_resol_mean 83.33
_diffrn_measured_fraction_theta_full 0.999
_diffrn_measured_fraction_theta_max 0.999
_diffrn_measurement_device_type 'Bruker Kappa APEX II'
_diffrn_measurement_method '\f and \w scans'
_diffrn_radiation_monochromator 'Quazar focussing montel optics'
_diffrn_radiation_source 'ImuS micro-focus tube'
_diffrn_radiation_type MoK\a
_diffrn_radiation_wavelength 0.71073
_diffrn_reflns_av_R_equivalents 0.0273
_diffrn_reflns_av_sigmaI/netI 0.0159
_diffrn_reflns_limit_h_max 10
_diffrn_reflns_limit_h_min -10
_diffrn_reflns_limit_k_max 18
_diffrn_reflns_limit_k_min -18
_diffrn_reflns_limit_l_max 32
_diffrn_reflns_limit_l_min -32
_diffrn_reflns_number 49129
_diffrn_reflns_theta_full 28.69
_diffrn_reflns_theta_max 28.69
_diffrn_reflns_theta_min 2.26
_exptl_absorpt_coefficient_mu 6.654
_exptl_absorpt_correction_T_max 0.746
_exptl_absorpt_correction_T_min 0.635
_exptl_absorpt_correction_type multi-scan
_exptl_absorpt_process_details 'SADABS, Bruker-AXS, 2008'
_exptl_crystal_colour yellow
_exptl_crystal_density_diffrn 2.230
_exptl_crystal_density_method 'not measured'
_exptl_crystal_description needle
_exptl_crystal_F_000 1616
_exptl_crystal_size_max 0.16
_exptl_crystal_size_mid 0.10
_exptl_crystal_size_min 0.08
_refine_diff_density_max 0.892
_refine_diff_density_min -0.478
_refine_diff_density_rms 0.078
_refine_ls_extinction_method none
_refine_ls_goodness_of_fit_ref 1.051
_refine_ls_hydrogen_treatment constr
_refine_ls_matrix_type full
_refine_ls_number_parameters 361
_refine_ls_number_reflns 6572
_refine_ls_number_restraints 0
_refine_ls_restrained_S_all 1.051
_refine_ls_R_factor_all 0.0179
_refine_ls_R_factor_gt 0.0154
_refine_ls_shift/su_max 0.003
_refine_ls_shift/su_mean 0.000
_refine_ls_structure_factor_coef Fsqd
_refine_ls_weighting_details 'calc w=1/[\s^2^(Fo^2^)+(0.0141P)^2^+2.6341P] where P=(Fo^2^+2Fc^2^)/3'
_refine_ls_weighting_scheme calc
_refine_ls_wR_factor_gt 0.0350
_refine_ls_wR_factor_ref 0.0359
_reflns_number_gt 6106
_reflns_number_total 6572
_reflns_threshold_expression >2sigma(I)
_cod_data_source_file ja504528n_si_002.cif
_cod_data_source_block acs1303
_cod_depositor_comments 'Adding full bibliography for 4122183--4122197.cif.'
_cod_original_cell_volume 2542.3(4)
_cod_original_sg_symbol_Hall -P2yn
_cod_original_sg_symbol_H-M P2(1)/n
_cod_database_code 4122196

loop_
_symmetry_equiv_pos_as_xyz
'x, y, z'
'-x+1/2, y+1/2, -z+1/2'
'-x, -y, -z'
'x-1/2, -y-1/2, z-1/2'

loop_
_atom_site_label
_atom_site_type_symbol
_atom_site_fract_x
_atom_site_fract_y
_atom_site_fract_z
_atom_site_U_iso_or_equiv
_atom_site_adp_type
_atom_site_occupancy
_atom_site_symmetry_multiplicity
_atom_site_calc_flag
_atom_site_refinement_flags
U1 U 0.470543(9) 0.804721(5) 0.904167(3) 0.01287(2) Uani 1 1 d .
S1 S 0.41040(6) 0.74108(4) 1.05069(2) 0.01546(9) Uani 1 1 d .
S2 S 0.73422(7) 0.82753(4) 0.77607(2) 0.01946(10) Uani 1 1 d .
O1 O 0.75328(19) 0.74871(10) 0.92118(6) 0.0190(3) Uani 1 1 d .
O2 O 0.20889(18) 0.83889(10) 0.94523(6) 0.0155(3) Uani 1 1 d .
O3 O 0.28147(19) 0.88335(10) 0.83819(6) 0.0173(3) Uani 1 1 d .
O4 O 0.55134(18) 0.91863(10) 0.92947(6) 0.0160(3) Uani 1 1 d .
O5 O 0.3936(2) 0.68960(10) 0.87946(7) 0.0222(3) Uani 1 1 d .
O6 O 0.4915(2) 0.73549(12) 0.99743(6) 0.0253(3) Uani 1 1 d .
O7 O 0.4208(2) 0.83535(11) 1.07639(7) 0.0245(3) Uani 1 1 d .
O8 O 0.2486(2) 0.69003(11) 1.05101(7) 0.0229(3) Uani 1 1 d .
O9 O 0.6133(2) 0.83578(16) 0.81904(7) 0.0369(4) Uani 1 1 d .
O10 O 0.7657(3) 0.91801(14) 0.74924(8) 0.0484(6) Uani 1 1 d .
O11 O 0.8839(2) 0.77063(15) 0.79201(8) 0.0363(4) Uani 1 1 d .
N1 N 0.8336(2) 0.66319(12) 0.91507(7) 0.0157(3) Uani 1 1 d .
N2 N 0.1387(2) 0.92838(12) 0.93889(7) 0.0137(3) Uani 1 1 d .
N3 N 0.2997(2) 0.95885(12) 0.80364(6) 0.0143(3) Uani 1 1 d .
F1 F 0.57168(19) 0.57580(10) 1.07381(6) 0.0309(3) Uani 1 1 d .
F2 F 0.72029(18) 0.70412(11) 1.09739(7) 0.0346(3) Uani 1 1 d .
F3 F 0.5113(2) 0.65838(12) 1.14589(6) 0.0351(3) Uani 1 1 d .
F4 F 0.4638(2) 0.79720(14) 0.70626(7) 0.0523(5) Uani 1 1 d .
F5 F 0.7012(2) 0.74217(13) 0.67873(6) 0.0410(4) Uani 1 1 d .
F6 F 0.5769(3) 0.66749(13) 0.74289(8) 0.0546(5) Uani 1 1 d .
C1 C 0.7707(3) 0.59688(16) 0.87733(9) 0.0227(4) Uani 1 1 d .
H1 H 0.6687 0.6108 0.8543 0.027 Uiso 1 1 calc R
C2 C 0.8540(3) 0.50956(17) 0.87226(10) 0.0281(5) Uani 1 1 d .
H2 H 0.8087 0.4623 0.8462 0.034 Uiso 1 1 calc R
C3 C 1.0043(3) 0.49051(17) 0.90521(11) 0.0301(5) Uani 1 1 d .
H3 H 1.0627 0.4300 0.9022 0.036 Uiso 1 1 calc R
C4 C 1.0687(3) 0.56076(17) 0.94269(11) 0.0284(5) Uani 1 1 d .
H4 H 1.1726 0.5492 0.9653 0.034 Uiso 1 1 calc R
C5 C 0.9806(3) 0.64768(15) 0.94702(9) 0.0203(4) Uani 1 1 d .
H5 H 1.0239 0.6963 0.9725 0.024 Uiso 1 1 calc R
C6 C 0.2065(3) 1.00230(15) 0.97060(8) 0.0158(4) Uani 1 1 d .
H6 H 0.3003 0.9908 0.9975 0.019 Uiso 1 1 calc R
C7 C 0.1379(3) 1.09468(15) 0.96345(8) 0.0192(4) Uani 1 1 d .
H7 H 0.1852 1.1474 0.9852 0.023 Uiso 1 1 calc R
C8 C -0.0001(3) 1.11044(15) 0.92442(9) 0.0202(4) Uani 1 1 d .
H8 H -0.0475 1.1739 0.9190 0.024 Uiso 1 1 calc R
C9 C -0.0684(3) 1.03235(15) 0.89326(8) 0.0190(4) Uani 1 1 d .
H9 H -0.1643 1.0419 0.8668 0.023 Uiso 1 1 calc R
C10 C 0.0035(3) 0.94071(15) 0.90090(8) 0.0162(4) Uani 1 1 d .
H10 H -0.0419 0.8869 0.8796 0.019 Uiso 1 1 calc R
C11 C 0.3963(3) 1.03671(15) 0.81998(9) 0.0200(4) Uani 1 1 d .
H11 H 0.4527 1.0390 0.8564 0.024 Uiso 1 1 calc R
C12 C 0.4130(3) 1.11324(16) 0.78343(9) 0.0231(4) Uani 1 1 d .
H12 H 0.4814 1.1683 0.7947 0.028 Uiso 1 1 calc R
C13 C 0.3300(3) 1.10982(16) 0.73036(9) 0.0233(4) Uani 1 1 d .
H13 H 0.3427 1.1616 0.7047 0.028 Uiso 1 1 calc R
C14 C 0.2281(3) 1.02947(16) 0.71538(9) 0.0228(4) Uani 1 1 d .
H14 H 0.1679 1.0265 0.6795 0.027 Uiso 1 1 calc R
C15 C 0.2143(3) 0.95385(15) 0.75269(8) 0.0183(4) Uani 1 1 d .
H15 H 0.1450 0.8986 0.7426 0.022 Uiso 1 1 calc R
C16 C 0.5621(3) 0.66600(16) 1.09401(9) 0.0215(4) Uani 1 1 d .
C17 C 0.6118(3) 0.75459(18) 0.72304(9) 0.0248(5) Uani 1 1 d .

loop_
_atom_site_aniso_label
_atom_site_aniso_U_11
_atom_site_aniso_U_22
_atom_site_aniso_U_33
_atom_site_aniso_U_23
_atom_site_aniso_U_13
_atom_site_aniso_U_12
U1 0.01338(4) 0.01376(4) 0.01108(4) -0.00210(2) -0.00182(2) 0.00188(3)
S1 0.0152(2) 0.0158(2) 0.0148(2) 0.00198(17) -0.00205(17) 0.00369(17)
S2 0.0209(3) 0.0232(2) 0.0145(2) -0.00256(18) 0.00296(19) 0.0016(2)
O1 0.0159(7) 0.0156(7) 0.0249(7) -0.0060(6) -0.0018(6) 0.0053(6)
O2 0.0160(7) 0.0139(6) 0.0166(6) 0.0023(5) 0.0002(5) 0.0040(5)
O3 0.0180(7) 0.0196(7) 0.0138(6) 0.0052(5) -0.0021(5) -0.0020(6)
O4 0.0153(7) 0.0157(6) 0.0166(6) -0.0024(5) -0.0025(5) 0.0012(5)
O5 0.0218(8) 0.0176(7) 0.0259(8) -0.0057(6) -0.0064(6) 0.0019(6)
O6 0.0270(9) 0.0313(8) 0.0178(7) 0.0083(6) 0.0036(6) 0.0127(7)
O7 0.0238(8) 0.0180(7) 0.0307(8) -0.0035(6) -0.0054(7) 0.0039(6)
O8 0.0182(8) 0.0221(8) 0.0276(8) 0.0023(6) -0.0038(6) 0.0000(6)
O9 0.0272(9) 0.0669(13) 0.0173(8) -0.0006(8) 0.0070(7) 0.0128(9)
O10 0.0861(17) 0.0285(9) 0.0296(9) 0.0019(8) -0.0017(10) -0.0156(10)
O11 0.0195(8) 0.0494(11) 0.0389(10) -0.0198(9) -0.0054(7) 0.0112(8)
N1 0.0157(8) 0.0139(7) 0.0178(8) 0.0002(6) 0.0030(6) 0.0021(6)
N2 0.0131(8) 0.0150(7) 0.0132(7) 0.0013(6) 0.0012(6) 0.0016(6)
N3 0.0138(8) 0.0171(8) 0.0120(7) 0.0017(6) 0.0008(6) 0.0013(6)
F1 0.0367(8) 0.0207(6) 0.0344(7) 0.0033(6) -0.0032(6) 0.0123(6)
F2 0.0187(7) 0.0365(8) 0.0469(9) 0.0109(7) -0.0098(6) 0.0029(6)
F3 0.0404(9) 0.0470(9) 0.0174(6) 0.0103(6) -0.0001(6) 0.0137(7)
F4 0.0293(9) 0.0838(14) 0.0409(9) -0.0140(9) -0.0166(7) 0.0180(9)
F5 0.0384(9) 0.0613(11) 0.0240(7) -0.0211(7) 0.0076(6) -0.0118(8)
F6 0.0683(13) 0.0406(9) 0.0524(11) 0.0064(8) -0.0121(9) -0.0316(9)
C1 0.0219(11) 0.0242(11) 0.0214(10) -0.0068(8) -0.0029(8) 0.0025(9)
C2 0.0278(12) 0.0214(11) 0.0350(12) -0.0092(9) 0.0008(10) 0.0030(9)
C3 0.0254(12) 0.0172(10) 0.0478(15) -0.0016(10) 0.0038(11) 0.0060(9)
C4 0.0195(11) 0.0225(11) 0.0420(14) 0.0011(10) -0.0056(10) 0.0035(9)
C5 0.0158(10) 0.0194(10) 0.0251(10) -0.0011(8) -0.0022(8) 0.0001(8)
C6 0.0123(9) 0.0206(9) 0.0143(8) -0.0019(7) 0.0002(7) 0.0011(7)
C7 0.0192(10) 0.0187(10) 0.0200(9) -0.0038(8) 0.0039(8) -0.0003(8)
C8 0.0198(10) 0.0179(10) 0.0231(10) 0.0017(8) 0.0035(8) 0.0052(8)
C9 0.0147(10) 0.0232(10) 0.0188(9) 0.0045(8) -0.0013(7) 0.0030(8)
C10 0.0131(9) 0.0191(9) 0.0161(9) -0.0005(7) -0.0015(7) 0.0002(7)
C11 0.0198(10) 0.0222(10) 0.0171(9) -0.0013(8) -0.0045(8) -0.0016(8)
C12 0.0230(11) 0.0199(10) 0.0258(11) 0.0010(8) -0.0028(9) -0.0042(8)
C13 0.0248(11) 0.0226(10) 0.0222(10) 0.0069(8) -0.0003(9) -0.0010(9)
C14 0.0256(11) 0.0263(11) 0.0157(9) 0.0030(8) -0.0034(8) 0.0003(9)
C15 0.0171(10) 0.0221(10) 0.0152(9) -0.0008(7) -0.0031(7) -0.0010(8)
C16 0.0214(11) 0.0225(10) 0.0201(10) 0.0046(8) -0.0021(8) 0.0059(8)
C17 0.0203(11) 0.0327(12) 0.0214(10) -0.0002(9) 0.0016(8) -0.0026(9)

loop_
_atom_type_symbol
_atom_type_description
_atom_type_scat_dispersion_real
_atom_type_scat_dispersion_imag
_atom_type_scat_source
C C 0.0033 0.0016 'International Tables Vol C Tables 4.2.6.8 and 6.1.1.4'
H H 0.0000 0.0000 'International Tables Vol C Tables 4.2.6.8 and 6.1.1.4'
N N 0.0061 0.0033 'International Tables Vol C Tables 4.2.6.8 and 6.1.1.4'
O O 0.0106 0.0060 'International Tables Vol C Tables 4.2.6.8 and 6.1.1.4'
U U -9.6767 9.6646 'International Tables Vol C Tables 4.2.6.8 and 6.1.1.4'
S S 0.1246 0.1234 'International Tables Vol C Tables 4.2.6.8 and 6.1.1.4'
F F 0.0171 0.0103 'International Tables Vol C Tables 4.2.6.8 and 6.1.1.4'

loop_
_geom_angle_atom_site_label_1
_geom_angle_atom_site_label_2
_geom_angle_atom_site_label_3
_geom_angle
O4 U1 O5 178.83(7)
O4 U1 O1 85.82(6)
O5 U1 O1 93.06(6)
O4 U1 O3 90.77(6)
O5 U1 O3 90.33(6)
O1 U1 O3 143.55(5)
O4 U1 O2 88.50(6)
O5 U1 O2 92.24(6)
O1 U1 O2 144.67(5)
O3 U1 O2 71.25(5)
O4 U1 O6 91.75(6)
O5 U1 O6 87.62(7)
O1 U1 O6 73.19(5)
O3 U1 O6 143.24(5)
O2 U1 O6 72.16(5)
O4 U1 O9 87.89(7)
O5 U1 O9 92.11(7)
O1 U1 O9 74.09(6)
O3 U1 O9 69.52(6)
O2 U1 O9 140.54(5)
O6 U1 O9 147.22(6)
O7 S1 O8 117.36(10)
O7 S1 O6 114.11(10)
O8 S1 O6 114.10(10)
O7 S1 C16 104.46(10)
O8 S1 C16 104.27(10)
O6 S1 C16 99.71(9)
O11 S2 O10 115.78(14)
O11 S2 O9 113.99(11)
O10 S2 O9 113.24(13)
O11 S2 C17 104.88(11)
O10 S2 C17 104.95(11)
O9 S2 C17 102.13(11)
N1 O1 U1 135.03(12)
N2 O2 U1 118.98(11)
N3 O3 U1 133.31(12)
S1 O6 U1 141.27(9)
S2 O9 U1 160.57(12)
O1 N1 C5 117.20(17)
O1 N1 C1 121.03(17)
C5 N1 C1 121.75(18)
O2 N2 C10 118.54(16)
O2 N2 C6 118.95(16)
C10 N2 C6 122.52(17)
O3 N3 C11 120.93(16)
O3 N3 C15 117.07(16)
C11 N3 C15 121.98(17)
N1 C1 C2 120.0(2)
N1 C1 H1 120.0
C2 C1 H1 120.0
C1 C2 C3 119.7(2)
C1 C2 H2 120.1
C3 C2 H2 120.1
C2 C3 C4 119.2(2)
C2 C3 H3 120.4
C4 C3 H3 120.4
C5 C4 C3 119.5(2)
C5 C4 H4 120.2
C3 C4 H4 120.2
N1 C5 C4 119.8(2)
N1 C5 H5 120.1
C4 C5 H5 120.1
N2 C6 C7 119.30(18)
N2 C6 H6 120.3
C7 C6 H6 120.3
C6 C7 C8 119.87(19)
C6 C7 H7 120.1
C8 C7 H7 120.1
C7 C8 C9 119.24(19)
C7 C8 H8 120.4
C9 C8 H8 120.4
C10 C9 C8 119.74(19)
C10 C9 H9 120.1
C8 C9 H9 120.1
N2 C10 C9 119.31(19)
N2 C10 H10 120.3
C9 C10 H10 120.3
N3 C11 C12 119.60(19)
N3 C11 H11 120.2
C12 C11 H11 120.2
C11 C12 C13 120.0(2)
C11 C12 H12 120.0
C13 C12 H12 120.0
C12 C13 C14 118.8(2)
C12 C13 H13 120.6
C14 C13 H13 120.6
C15 C14 C13 119.9(2)
C15 C14 H14 120.1
C13 C14 H14 120.1
N3 C15 C14 119.64(19)
N3 C15 H15 120.2
C14 C15 H15 120.2
F2 C16 F1 108.17(18)
F2 C16 F3 107.85(18)
F1 C16 F3 107.12(18)
F2 C16 S1 111.34(15)
F1 C16 S1 111.48(15)
F3 C16 S1 110.70(15)
F6 C17 F5 107.9(2)
F6 C17 F4 108.3(2)
F5 C17 F4 107.75(19)
F6 C17 S2 110.64(16)
F5 C17 S2 110.85(16)
F4 C17 S2 111.31(17)

loop_
_geom_bond_atom_site_label_1
_geom_bond_atom_site_label_2
_geom_bond_distance
U1 O4 1.7733(14)
U1 O5 1.7739(15)
U1 O1 2.3271(14)
U1 O3 2.3398(14)
U1 O2 2.3639(14)
U1 O6 2.4270(15)
U1 O9 2.4317(17)
S1 O7 1.4323(16)
S1 O8 1.4351(16)
S1 O6 1.4675(16)
S1 C16 1.828(2)
S2 O11 1.4258(18)
S2 O10 1.4272(19)
S2 O9 1.4480(17)
S2 C17 1.828(2)
O1 N1 1.341(2)
O2 N2 1.346(2)
O3 N3 1.341(2)
N1 C5 1.341(3)
N1 C1 1.349(3)
N2 C10 1.348(2)
N2 C6 1.350(3)
N3 C11 1.345(3)
N3 C15 1.349(2)
F1 C16 1.333(3)
F2 C16 1.328(3)
F3 C16 1.338(2)
F4 C17 1.323(3)
F5 C17 1.322(3)
F6 C17 1.321(3)
C1 C2 1.370(3)
C1 H1 0.9500
C2 C3 1.383(3)
C2 H2 0.9500
C3 C4 1.386(3)
C3 H3 0.9500
C4 C5 1.381(3)
C4 H4 0.9500
C5 H5 0.9500
C6 C7 1.379(3)
C6 H6 0.9500
C7 C8 1.385(3)
C7 H7 0.9500
C8 C9 1.389(3)
C8 H8 0.9500
C9 C10 1.381(3)
C9 H9 0.9500
C10 H10 0.9500
C11 C12 1.380(3)
C11 H11 0.9500
C12 C13 1.385(3)
C12 H12 0.9500
C13 C14 1.387(3)
C13 H13 0.9500
C14 C15 1.380(3)
C14 H14 0.9500
C15 H15 0.9500

loop_
_geom_torsion_atom_site_label_1
_geom_torsion_atom_site_label_2
_geom_torsion_atom_site_label_3
_geom_torsion_atom_site_label_4
_geom_torsion
O4 U1 O1 N1 179.98(17)
O5 U1 O1 N1 0.30(17)
O3 U1 O1 N1 -94.39(18)
O2 U1 O1 N1 98.52(17)
O6 U1 O1 N1 86.89(17)
O9 U1 O1 N1 -91.02(17)
O4 U1 O2 N2 44.61(13)
O5 U1 O2 N2 -136.29(13)
O1 U1 O2 N2 125.24(12)
O3 U1 O2 N2 -46.71(12)
O6 U1 O2 N2 136.93(13)
O9 U1 O2 N2 -40.24(17)
O4 U1 O3 N3 43.48(16)
O5 U1 O3 N3 -136.12(16)
O1 U1 O3 N3 -40.52(19)
O2 U1 O3 N3 131.63(16)
O6 U1 O3 N3 137.43(15)
O9 U1 O3 N3 -43.98(15)
O7 S1 O6 U1 -61.06(19)
O8 S1 O6 U1 77.68(18)
C16 S1 O6 U1 -171.80(16)
O4 U1 O6 S1 70.79(18)
O5 U1 O6 S1 -110.19(18)
O1 U1 O6 S1 155.89(19)
O3 U1 O6 S1 -22.8(2)
O2 U1 O6 S1 -17.08(16)
O9 U1 O6 S1 159.60(14)
O11 S2 O9 U1 -14.1(4)
O10 S2 O9 U1 -149.3(4)
C17 S2 O9 U1 98.4(4)
O4 U1 O9 S2 110.7(4)
O5 U1 O9 S2 -68.1(4)
O1 U1 O9 S2 24.4(4)
O3 U1 O9 S2 -157.7(4)
O2 U1 O9 S2 -164.2(3)
O6 U1 O9 S2 20.8(5)
U1 O1 N1 C5 -156.50(15)
U1 O1 N1 C1 25.1(3)
U1 O2 N2 C10 101.84(17)
U1 O2 N2 C6 -77.98(18)
U1 O3 N3 C11 -38.1(2)
U1 O3 N3 C15 143.23(15)
O1 N1 C1 C2 -179.3(2)
C5 N1 C1 C2 2.3(3)
N1 C1 C2 C3 -1.2(4)
C1 C2 C3 C4 -0.4(4)
C2 C3 C4 C5 0.9(4)
O1 N1 C5 C4 179.76(19)
C1 N1 C5 C4 -1.8(3)
C3 C4 C5 N1 0.2(4)
O2 N2 C6 C7 178.51(17)
C10 N2 C6 C7 -1.3(3)
N2 C6 C7 C8 0.6(3)
C6 C7 C8 C9 0.5(3)
C7 C8 C9 C10 -1.0(3)
O2 N2 C10 C9 -179.04(17)
C6 N2 C10 C9 0.8(3)
C8 C9 C10 N2 0.4(3)
O3 N3 C11 C12 179.85(19)
C15 N3 C11 C12 -1.6(3)
N3 C11 C12 C13 0.2(3)
C11 C12 C13 C14 1.3(3)
C12 C13 C14 C15 -1.5(3)
O3 N3 C15 C14 179.96(18)
C11 N3 C15 C14 1.3(3)
C13 C14 C15 N3 0.2(3)
O7 S1 C16 F2 -56.72(18)
O8 S1 C16 F2 179.55(15)
O6 S1 C16 F2 61.45(17)
O7 S1 C16 F1 -177.62(15)
O8 S1 C16 F1 58.65(17)
O6 S1 C16 F1 -59.45(17)
O7 S1 C16 F3 63.24(18)
O8 S1 C16 F3 -60.49(18)
O6 S1 C16 F3 -178.59(16)
O11 S2 C17 F6 56.6(2)
O10 S2 C17 F6 179.01(19)
O9 S2 C17 F6 -62.6(2)
O11 S2 C17 F5 -63.1(2)
O10 S2 C17 F5 59.4(2)
O9 S2 C17 F5 177.74(17)
O11 S2 C17 F4 177.00(17)
O10 S2 C17 F4 -60.5(2)
O9 S2 C17 F4 57.82(19)
